data_4030318
loop_
_publ_author_name
'Modak, Atanu'
'Rana, Sujoy'
'Maiti, Debabrata'

_publ_section_title
;
 Iron-Catalyzed Regioselective Direct Arylation at the C-3 Position of
 N-Alkyl-2-pyridone.
;
_journal_issue 1
_journal_name_full 'The Journal of organic chemistry'
_journal_page_first 296
_journal_paper_doi 10.1021/jo502362k
_journal_volume 80
_journal_year 2014
_chemical_formula_sum 'C13 H13 N O2'
_chemical_formula_weight 215.24
_chemical_name_systematic
; 
 ? 
;
_space_group_IT_number 2
_symmetry_space_group_name_Hall '-P 1'
_symmetry_space_group_name_H-M 'P -1'
_atom_sites_solution_hydrogens geom
_atom_sites_solution_primary direct
_atom_sites_solution_secondary difmap
_audit_creation_method SHELXL-97
_cell_angle_alpha 79.89(3)
_cell_angle_beta 87.19(3)
_cell_angle_gamma 81.26(3)
_cell_formula_units_Z 4
_cell_length_a 6.2791(13)
_cell_length_b 9.6890(19)
_cell_length_c 17.740(4)
_cell_measurement_temperature 173(2)
_cell_volume 1049.9(4)
_computing_structure_refinement 'SHELXL-97 (Sheldrick, 1997)'
_computing_structure_solution 'SHELXS-97 (Sheldrick, 1990)'
_diffrn_ambient_temperature 173(2)
_diffrn_measured_fraction_theta_full 0.937
_diffrn_measured_fraction_theta_max 0.937
_diffrn_radiation_monochromator graphite
_diffrn_radiation_source 'fine-focus sealed tube'
_diffrn_radiation_type MoK\a
_diffrn_radiation_wavelength 0.71073
_diffrn_reflns_av_R_equivalents 0.0358
_diffrn_reflns_av_sigmaI/netI 0.0315
_diffrn_reflns_limit_h_max 7
_diffrn_reflns_limit_h_min -7
_diffrn_reflns_limit_k_max 11
_diffrn_reflns_limit_k_min -7
_diffrn_reflns_limit_l_max 21
_diffrn_reflns_limit_l_min -21
_diffrn_reflns_number 7396
_diffrn_reflns_theta_full 25.36
_diffrn_reflns_theta_max 25.36
_diffrn_reflns_theta_min 3.44
_exptl_absorpt_coefficient_mu 0.092
_exptl_crystal_density_diffrn 1.362
_exptl_crystal_density_method 'not measured'
_exptl_crystal_F_000 456
_refine_diff_density_max 0.616
_refine_diff_density_min -0.609
_refine_diff_density_rms 0.189
_refine_ls_extinction_method none
_refine_ls_goodness_of_fit_ref 1.203
_refine_ls_hydrogen_treatment mixed
_refine_ls_matrix_type full
_refine_ls_number_parameters 289
_refine_ls_number_reflns 3618
_refine_ls_number_restraints 0
_refine_ls_restrained_S_all 1.203
_refine_ls_R_factor_all 0.0618
_refine_ls_R_factor_gt 0.0486
_refine_ls_shift/su_max 0.000
_refine_ls_shift/su_mean 0.000
_refine_ls_structure_factor_coef Fsqd
_refine_ls_weighting_details 'calc w=1/[\s^2^(Fo^2^)+(0.1191P)^2^+0.2870P] where P=(Fo^2^+2Fc^2^)/3'
_refine_ls_weighting_scheme calc
_refine_ls_wR_factor_gt 0.1552
_refine_ls_wR_factor_ref 0.1870
_reflns_number_gt 3424
_reflns_number_total 3618
_reflns_threshold_expression >2sigma(I)
_cod_data_source_file jo502362k_si_002.cif
_cod_data_source_block pyr
_cod_depositor_comments 'Adding full bibliography for 4030318--4030319.cif.'
_cod_database_code 4030318

loop_
_symmetry_equiv_pos_as_xyz
'x, y, z'
'-x, -y, -z'

loop_
_atom_site_label
_atom_site_type_symbol
_atom_site_fract_x
_atom_site_fract_y
_atom_site_fract_z
_atom_site_U_iso_or_equiv
_atom_site_adp_type
_atom_site_occupancy
_atom_site_symmetry_multiplicity
_atom_site_calc_flag
_atom_site_refinement_flags
O1 O 0.2488(2) 0.49862(13) 0.09377(7) 0.0197(3) Uani 1 1 d .
O2 O 0.1022(2) 0.67012(13) 0.41361(7) 0.0193(3) Uani 1 1 d .
O3 O 0.6481(2) 0.93233(13) -0.16773(7) 0.0213(3) Uani 1 1 d .
O4 O -0.6326(2) 0.57537(12) 0.66815(7) 0.0202(3) Uani 1 1 d .
N1 N 0.4751(2) 1.15117(15) -0.21620(9) 0.0171(4) Uani 1 1 d .
N2 N -0.8370(2) 0.75311(15) 0.71876(8) 0.0168(4) Uani 1 1 d .
C1 C -0.2651(3) 0.64737(17) 0.46108(10) 0.0162(4) Uani 1 1 d .
H1 H -0.2855 0.5860 0.4266 0.019 Uiso 1 1 calc R
C2 C -0.0717(3) 0.70262(17) 0.45970(10) 0.0160(4) Uani 1 1 d .
C3 C 0.4862(3) 1.02232(18) -0.16596(10) 0.0164(4) Uani 1 1 d .
C4 C -0.8062(3) 0.99521(18) 0.67722(10) 0.0190(4) Uani 1 1 d .
H4 H -0.8499 1.0924 0.6802 0.023 Uiso 1 1 calc R
C5 C 0.2913(3) 0.87077(18) -0.06234(10) 0.0158(4) Uani 1 1 d .
C6 C 0.1308(3) 1.24240(18) -0.17126(10) 0.0188(4) Uani 1 1 d .
H6 H 0.0133 1.3171 -0.1725 0.023 Uiso 1 1 calc R
C7 C 0.4548(3) 0.68862(18) 0.03891(10) 0.0175(4) Uani 1 1 d .
H7 H 0.5724 0.6510 0.0717 0.021 Uiso 1 1 calc R
C8 C -0.9003(3) 0.89339(18) 0.72293(10) 0.0180(4) Uani 1 1 d .
H8 H -1.0114 0.9193 0.7583 0.022 Uiso 1 1 calc R
C9 C 0.2966(3) 1.00557(18) -0.11643(10) 0.0152(4) Uani 1 1 d .
C10 C 0.4631(3) 0.81153(18) -0.01446(10) 0.0171(4) Uani 1 1 d .
H10 H 0.5888 0.8562 -0.0184 0.021 Uiso 1 1 calc R
C11 C -0.6786(3) 0.70498(18) 0.66820(10) 0.0155(4) Uani 1 1 d .
C12 C -0.4274(3) 0.68315(18) 0.51346(10) 0.0165(4) Uani 1 1 d .
H12 H -0.5581 0.6445 0.5148 0.020 Uiso 1 1 calc R
C13 C 0.1082(3) 0.80197(18) -0.05575(10) 0.0158(4) Uani 1 1 d .
H13 H -0.0115 0.8410 -0.0873 0.019 Uiso 1 1 calc R
C14 C -0.9498(3) 0.64764(19) 0.76773(11) 0.0216(4) Uani 1 1 d .
H14A H -1.0564 0.6953 0.8004 0.032 Uiso 1 1 calc R
H14B H -0.8455 0.5797 0.7998 0.032 Uiso 1 1 calc R
H14C H -1.0228 0.5975 0.7357 0.032 Uiso 1 1 calc R
C15 C -0.4031(3) 0.77443(18) 0.56411(10) 0.0161(4) Uani 1 1 d .
C16 C -0.2105(3) 0.83240(18) 0.55973(10) 0.0174(4) Uani 1 1 d .
H16 H -0.1921 0.8970 0.5927 0.021 Uiso 1 1 calc R
C17 C -0.5762(3) 0.81471(18) 0.61944(10) 0.0158(4) Uani 1 1 d .
C18 C 0.3058(3) 1.25837(18) -0.21753(10) 0.0182(4) Uani 1 1 d .
H18 H 0.3113 1.3453 -0.2515 0.022 Uiso 1 1 calc R
C19 C 0.2728(3) 0.62120(17) 0.04381(10) 0.0164(4) Uani 1 1 d .
C20 C 0.1260(3) 1.11247(18) -0.12102(10) 0.0173(4) Uani 1 1 d .
H20 H 0.0013 1.0991 -0.0897 0.021 Uiso 1 1 calc R
C21 C 0.4296(3) 0.43352(19) 0.13995(10) 0.0212(4) Uani 1 1 d .
H21A H 0.3938 0.3476 0.1731 0.032 Uiso 1 1 calc R
H21B H 0.4651 0.4998 0.1716 0.032 Uiso 1 1 calc R
H21C H 0.5537 0.4085 0.1068 0.032 Uiso 1 1 calc R
C22 C 0.0905(3) 0.56227(18) 0.36868(10) 0.0184(4) Uani 1 1 d .
H22A H 0.2236 0.5486 0.3379 0.028 Uiso 1 1 calc R
H22B H -0.0326 0.5912 0.3347 0.028 Uiso 1 1 calc R
H22C H 0.0725 0.4733 0.4027 0.028 Uiso 1 1 calc R
C23 C 0.0997(3) 0.67809(18) -0.00383(10) 0.0169(4) Uani 1 1 d .
H23 H -0.0243 0.6318 -0.0007 0.020 Uiso 1 1 calc R
C24 C 0.6528(3) 1.1668(2) -0.27246(11) 0.0238(4) Uani 1 1 d .
H24A H 0.6274 1.2608 -0.3045 0.036 Uiso 1 1 calc R
H24B H 0.6609 1.0938 -0.3048 0.036 Uiso 1 1 calc R
H24C H 0.7887 1.1561 -0.2457 0.036 Uiso 1 1 calc R
C25 C -0.0469(3) 0.79744(18) 0.50843(10) 0.0177(4) Uani 1 1 d .
H25 H 0.0824 0.8379 0.5063 0.021 Uiso 1 1 calc R
C26 C -0.6420(3) 0.95434(18) 0.62501(10) 0.0178(4) Uani 1 1 d .
H26 H -0.5751 1.0254 0.5928 0.021 Uiso 1 1 calc R

loop_
_atom_site_aniso_label
_atom_site_aniso_U_11
_atom_site_aniso_U_22
_atom_site_aniso_U_33
_atom_site_aniso_U_23
_atom_site_aniso_U_13
_atom_site_aniso_U_12
O1 0.0186(7) 0.0156(6) 0.0225(7) 0.0028(5) 0.0016(5) -0.0025(5)
O2 0.0169(7) 0.0196(7) 0.0216(7) -0.0045(5) 0.0046(5) -0.0036(5)
O3 0.0165(7) 0.0187(7) 0.0251(7) 0.0016(5) 0.0021(5) 0.0013(5)
O4 0.0223(7) 0.0139(7) 0.0234(7) -0.0030(5) 0.0051(5) -0.0009(5)
N1 0.0157(8) 0.0162(7) 0.0187(8) 0.0005(6) -0.0007(6) -0.0040(6)
N2 0.0178(8) 0.0156(7) 0.0167(7) -0.0025(6) 0.0008(6) -0.0023(6)
C1 0.0193(10) 0.0128(8) 0.0157(8) -0.0008(6) -0.0007(7) -0.0014(7)
C2 0.0163(9) 0.0147(8) 0.0145(8) 0.0019(7) 0.0004(7) 0.0000(6)
C3 0.0162(9) 0.0160(9) 0.0174(9) -0.0020(7) -0.0024(7) -0.0040(7)
C4 0.0221(10) 0.0154(9) 0.0194(9) -0.0049(7) -0.0015(7) 0.0005(7)
C5 0.0185(9) 0.0145(8) 0.0142(8) -0.0041(7) 0.0025(7) -0.0009(7)
C6 0.0209(10) 0.0151(8) 0.0190(9) -0.0034(7) -0.0017(7) 0.0021(7)
C7 0.0167(9) 0.0196(9) 0.0155(8) -0.0020(7) -0.0008(7) -0.0016(7)
C8 0.0180(9) 0.0188(9) 0.0169(8) -0.0063(7) -0.0003(7) 0.0017(7)
C9 0.0185(9) 0.0148(8) 0.0128(8) -0.0031(6) -0.0004(7) -0.0033(7)
C10 0.0181(9) 0.0167(8) 0.0169(8) -0.0029(7) 0.0008(7) -0.0042(7)
C11 0.0155(9) 0.0155(8) 0.0156(8) -0.0033(7) -0.0018(7) -0.0009(7)
C12 0.0159(9) 0.0140(8) 0.0187(9) -0.0001(7) -0.0006(7) -0.0022(6)
C13 0.0148(9) 0.0160(8) 0.0170(8) -0.0057(7) 0.0001(7) 0.0000(6)
C14 0.0240(10) 0.0199(9) 0.0212(9) -0.0040(7) 0.0080(7) -0.0059(7)
C15 0.0169(9) 0.0136(8) 0.0156(8) 0.0009(6) -0.0006(7) 0.0004(7)
C16 0.0192(9) 0.0150(8) 0.0180(8) -0.0026(7) -0.0020(7) -0.0016(7)
C17 0.0164(9) 0.0162(9) 0.0146(8) -0.0018(7) -0.0026(7) -0.0014(7)
C18 0.0215(10) 0.0138(8) 0.0190(9) -0.0004(7) -0.0041(7) -0.0028(7)
C19 0.0196(9) 0.0129(8) 0.0161(8) -0.0028(7) 0.0041(7) -0.0017(7)
C20 0.0191(9) 0.0170(9) 0.0164(9) -0.0039(7) 0.0010(7) -0.0031(7)
C21 0.0220(10) 0.0194(9) 0.0191(9) 0.0024(7) 0.0013(7) -0.0004(7)
C22 0.0208(9) 0.0169(8) 0.0165(8) -0.0028(7) 0.0016(7) -0.0003(7)
C23 0.0158(9) 0.0157(8) 0.0197(9) -0.0052(7) 0.0030(7) -0.0022(7)
C24 0.0196(10) 0.0231(9) 0.0258(10) 0.0044(8) 0.0036(8) -0.0047(7)
C25 0.0160(9) 0.0166(8) 0.0200(9) -0.0001(7) -0.0014(7) -0.0037(7)
C26 0.0203(10) 0.0159(9) 0.0171(8) -0.0023(7) -0.0020(7) -0.0024(7)

loop_
_atom_type_symbol
_atom_type_description
_atom_type_scat_dispersion_real
_atom_type_scat_dispersion_imag
_atom_type_scat_source
C C 0.0033 0.0016 'International Tables Vol C Tables 4.2.6.8 and 6.1.1.4'
H H 0.0000 0.0000 'International Tables Vol C Tables 4.2.6.8 and 6.1.1.4'
N N 0.0061 0.0033 'International Tables Vol C Tables 4.2.6.8 and 6.1.1.4'
O O 0.0106 0.0060 'International Tables Vol C Tables 4.2.6.8 and 6.1.1.4'

loop_
_geom_angle_atom_site_label_1
_geom_angle_atom_site_label_2
_geom_angle_atom_site_label_3
_geom_angle
C19 O1 C21 116.80(14)
C2 O2 C22 116.95(14)
C18 N1 C3 123.70(16)
C18 N1 C24 119.45(15)
C3 N1 C24 116.79(15)
C8 N2 C11 123.86(15)
C8 N2 C14 118.32(15)
C11 N2 C14 117.75(14)
C12 C1 C2 119.31(16)
C12 C1 H1 120.3
C2 C1 H1 120.3
O2 C2 C25 115.54(16)
O2 C2 C1 124.64(16)
C25 C2 C1 119.82(16)
O3 C3 N1 119.27(16)
O3 C3 C9 125.68(16)
N1 C3 C9 115.02(15)
C8 C4 C26 118.73(16)
C8 C4 H4 120.6
C26 C4 H4 120.6
C10 C5 C13 118.01(16)
C10 C5 C9 121.38(16)
C13 C5 C9 120.56(16)
C18 C6 C20 118.69(17)
C18 C6 H6 120.7
C20 C6 H6 120.7
C10 C7 C19 119.42(17)
C10 C7 H7 120.3
C19 C7 H7 120.3
C4 C8 N2 120.67(17)
C4 C8 H8 119.7
N2 C8 H8 119.7
C20 C9 C3 119.99(16)
C20 C9 C5 121.06(16)
C3 C9 C5 118.94(16)
C7 C10 C5 121.59(16)
C7 C10 H10 119.2
C5 C10 H10 119.2
O4 C11 N2 119.37(16)
O4 C11 C17 125.23(16)
N2 C11 C17 115.39(15)
C1 C12 C15 121.62(16)
C1 C12 H12 119.2
C15 C12 H12 119.2
C23 C13 C5 120.93(16)
C23 C13 H13 119.5
C5 C13 H13 119.5
N2 C14 H14A 109.5
N2 C14 H14B 109.5
H14A C14 H14B 109.5
N2 C14 H14C 109.5
H14A C14 H14C 109.5
H14B C14 H14C 109.5
C12 C15 C16 117.94(16)
C12 C15 C17 122.04(16)
C16 C15 C17 119.98(16)
C25 C16 C15 121.25(16)
C25 C16 H16 119.4
C15 C16 H16 119.4
C26 C17 C11 119.56(16)
C26 C17 C15 120.77(16)
C11 C17 C15 119.68(15)
C6 C18 N1 120.92(16)
C6 C18 H18 119.5
N1 C18 H18 119.5
O1 C19 C7 124.22(16)
O1 C19 C23 115.83(16)
C7 C19 C23 119.95(16)
C9 C20 C6 121.56(17)
C9 C20 H20 119.2
C6 C20 H20 119.2
O1 C21 H21A 109.5
O1 C21 H21B 109.5
H21A C21 H21B 109.5
O1 C21 H21C 109.5
H21A C21 H21C 109.5
H21B C21 H21C 109.5
O2 C22 H22A 109.5
O2 C22 H22B 109.5
H22A C22 H22B 109.5
O2 C22 H22C 109.5
H22A C22 H22C 109.5
H22B C22 H22C 109.5
C13 C23 C19 120.07(16)
C13 C23 H23 120.0
C19 C23 H23 120.0
N1 C24 H24A 109.5
N1 C24 H24B 109.5
H24A C24 H24B 109.5
N1 C24 H24C 109.5
H24A C24 H24C 109.5
H24B C24 H24C 109.5
C16 C25 C2 119.98(16)
C16 C25 H25 120.0
C2 C25 H25 120.0
C17 C26 C4 121.78(17)
C17 C26 H26 119.1
C4 C26 H26 119.1

loop_
_geom_bond_atom_site_label_1
_geom_bond_atom_site_label_2
_geom_bond_distance
O1 C19 1.375(2)
O1 C21 1.432(2)
O2 C2 1.363(2)
O2 C22 1.433(2)
O3 C3 1.238(2)
O4 C11 1.245(2)
N1 C18 1.367(2)
N1 C3 1.395(2)
N1 C24 1.467(2)
N2 C8 1.371(2)
N2 C11 1.389(2)
N2 C14 1.466(2)
C1 C12 1.391(3)
C1 C2 1.397(3)
C1 H1 0.9500
C2 C25 1.397(2)
C3 C9 1.457(3)
C4 C8 1.352(3)
C4 C26 1.410(3)
C4 H4 0.9500
C5 C10 1.394(3)
C5 C13 1.405(3)
C5 C9 1.483(2)
C6 C18 1.350(3)
C6 C20 1.413(3)
C6 H6 0.9500
C7 C10 1.391(2)
C7 C19 1.392(3)
C7 H7 0.9500
C8 H8 0.9500
C9 C20 1.367(3)
C10 H10 0.9500
C11 C17 1.457(3)
C12 C15 1.395(2)
C12 H12 0.9500
C13 C23 1.385(2)
C13 H13 0.9500
C14 H14A 0.9800
C14 H14B 0.9800
C14 H14C 0.9800
C15 C16 1.402(3)
C15 C17 1.483(2)
C16 C25 1.382(3)
C16 H16 0.9500
C17 C26 1.373(3)
C18 H18 0.9500
C19 C23 1.394(3)
C20 H20 0.9500
C21 H21A 0.9800
C21 H21B 0.9800
C21 H21C 0.9800
C22 H22A 0.9800
C22 H22B 0.9800
C22 H22C 0.9800
C23 H23 0.9500
C24 H24A 0.9800
C24 H24B 0.9800
C24 H24C 0.9800
C25 H25 0.9500
C26 H26 0.9500

loop_
_geom_torsion_atom_site_label_1
_geom_torsion_atom_site_label_2
_geom_torsion_atom_site_label_3
_geom_torsion_atom_site_label_4
_geom_torsion
C22 O2 C2 C25 173.75(14)
C22 O2 C2 C1 -5.8(2)
C12 C1 C2 O2 176.79(15)
C12 C1 C2 C25 -2.7(2)
C18 N1 C3 O3 -178.48(16)
C24 N1 C3 O3 4.5(2)
C18 N1 C3 C9 3.1(2)
C24 N1 C3 C9 -173.91(15)
C26 C4 C8 N2 0.2(3)
C11 N2 C8 C4 -1.0(3)
C14 N2 C8 C4 -177.88(16)
O3 C3 C9 C20 -178.79(16)
N1 C3 C9 C20 -0.5(2)
O3 C3 C9 C5 0.3(3)
N1 C3 C9 C5 178.60(14)
C10 C5 C9 C20 -131.83(18)
C13 C5 C9 C20 45.5(2)
C10 C5 C9 C3 49.0(2)
C13 C5 C9 C3 -133.60(17)
C19 C7 C10 C5 1.3(3)
C13 C5 C10 C7 -0.5(2)
C9 C5 C10 C7 176.93(15)
C8 N2 C11 O4 -179.55(16)
C14 N2 C11 O4 -2.6(2)
C8 N2 C11 C17 1.4(2)
C14 N2 C11 C17 178.32(15)
C2 C1 C12 C15 0.8(3)
C10 C5 C13 C23 -0.7(2)
C9 C5 C13 C23 -178.19(15)
C1 C12 C15 C16 1.4(3)
C1 C12 C15 C17 179.18(15)
C12 C15 C16 C25 -1.8(2)
C17 C15 C16 C25 -179.63(15)
O4 C11 C17 C26 179.94(17)
N2 C11 C17 C26 -1.1(2)
O4 C11 C17 C15 0.3(3)
N2 C11 C17 C15 179.25(14)
C12 C15 C17 C26 -129.63(18)
C16 C15 C17 C26 48.1(2)
C12 C15 C17 C11 50.0(2)
C16 C15 C17 C11 -132.24(17)
C20 C6 C18 N1 0.2(3)
C3 N1 C18 C6 -3.1(3)
C24 N1 C18 C6 173.92(17)
C21 O1 C19 C7 -3.8(2)
C21 O1 C19 C23 176.27(15)
C10 C7 C19 O1 179.24(15)
C10 C7 C19 C23 -0.9(3)
C3 C9 C20 C6 -2.1(3)
C5 C9 C20 C6 178.75(15)
C18 C6 C20 C9 2.4(3)
C5 C13 C23 C19 1.2(2)
O1 C19 C23 C13 179.56(14)
C7 C19 C23 C13 -0.3(3)
C15 C16 C25 C2 0.0(3)
O2 C2 C25 C16 -177.22(14)
C1 C2 C25 C16 2.3(2)
C11 C17 C26 C4 0.4(3)
C15 C17 C26 C4 -179.97(15)
C8 C4 C26 C17 0.1(3)
